data_7100171
loop_
_publ_author_name
'A. Charette'
'Christopher Kendall'
'Claude Y. Legault'

_publ_section_title
;
Structure and Reactivity of a New Anionic
N-Heterocyclic Carbene Silver(I) Complex
;
_journal_name_full 'Chemical Communications'
_journal_paper_doi 10.1039/b506232b
_journal_year 2005
_chemical_formula_moiety 'C38 H36 Ag2 N6 O2, C4 H10 O'
_chemical_formula_sum 'C42 H46 Ag2 N6 O3'
_chemical_formula_weight 898.59
_space_group_IT_number 15
_symmetry_cell_setting monoclinic
_symmetry_space_group_name_Hall '-C 2yc'
_symmetry_space_group_name_H-M 'C 1 2/c 1'
_cell_angle_alpha 90.00
_cell_angle_beta 107.2320(10)
_cell_angle_gamma 90.00
_cell_formula_units_Z 4
_cell_length_a 19.3478(3)
_cell_length_b 12.5755(2)
_cell_length_c 16.6032(2)
_cell_measurement_temperature 100(2)
_cell_volume 3858.37(10)
_diffrn_ambient_temperature 100(2)
_exptl_crystal_density_diffrn 1.547
_cod_depositor_comments
;
The following automatic conversions were performed:
'_symmetry_cell_setting' value 'Monoclinic' changed to 'monoclinic'
according to '/home/saulius/struct/CIF-dictionaries/cif_core.dic'
dictionary named 'cif_core.dic' version 2.4.1 from
2010-06-29.

'_geom_bond_publ_flag' value 'Y' changed to 'y' according to
'/home/saulius/struct/CIF-dictionaries/cif_core.dic' dictionary named
'cif_core.dic' version 2.4.1 from 2010-06-29 (32 times).

Automatic conversion script
Id: cif_fix_enum 1527 2010-12-29 10:47:43Z saulius 
;
_cod_original_sg_symbol_H-M 'C 2/c'
_cod_database_code 7100171

loop_
_symmetry_equiv_pos_as_xyz
'x, y, z'
'-x, y, -z+1/2'
'x+1/2, y+1/2, z'
'-x+1/2, y+1/2, -z+1/2'
'-x, -y, -z'
'x, -y, z-1/2'
'-x+1/2, -y+1/2, -z'
'x+1/2, -y+1/2, z-1/2'

loop_
_atom_site_label
_atom_site_type_symbol
_atom_site_fract_x
_atom_site_fract_y
_atom_site_fract_z
_atom_site_U_iso_or_equiv
_atom_site_adp_type
_atom_site_occupancy
_atom_site_symmetry_multiplicity
_atom_site_calc_flag
_atom_site_refinement_flags
_atom_site_disorder_assembly
_atom_site_disorder_group
Ag Ag 0.010961(15) 0.15786(2) 0.170901(16) 0.01892(11) Uani 1 1 d . . .
C1 C 0.1196(2) 0.1588(3) 0.2413(2) 0.0185(8) Uani 1 1 d . . .
N2 N 0.14686(18) 0.1700(3) 0.3264(2) 0.0183(7) Uani 1 1 d . . .
C3 C 0.2217(2) 0.1696(3) 0.3517(3) 0.0202(8) Uani 1 1 d . . .
H3 H 0.2528 0.1751 0.4078 0.024 Uiso 1 1 calc R . .
C4 C 0.2417(2) 0.1597(3) 0.2805(2) 0.0192(8) Uani 1 1 d . . .
H4 H 0.2898 0.1572 0.2768 0.023 Uiso 1 1 calc R . .
N21 N 0.10336(18) 0.1713(3) 0.3816(2) 0.0195(7) Uani 1 1 d . . .
C22 C 0.1274(2) 0.2430(4) 0.4454(2) 0.0237(9) Uani 1 1 d . . .
O22 O 0.17782(16) 0.3064(2) 0.45493(19) 0.0291(7) Uani 1 1 d . . .
C23 C 0.0861(2) 0.2382(5) 0.5093(3) 0.0347(12) Uani 1 1 d . . .
C24 C 0.0849(3) 0.3300(6) 0.5553(4) 0.0550(18) Uani 1 1 d . . .
H24 H 0.1067 0.3934 0.5431 0.066 Uiso 1 1 calc R . .
C25 C 0.0519(3) 0.3294(8) 0.6189(4) 0.092(4) Uani 1 1 d . . .
H25 H 0.0515 0.3922 0.6505 0.111 Uiso 1 1 calc R . .
C26 C 0.0199(4) 0.2386(10) 0.6362(4) 0.095(4) Uani 1 1 d . . .
H26 H -0.0032 0.2389 0.6794 0.114 Uiso 1 1 calc R . .
C27 C 0.0210(3) 0.1467(7) 0.5914(4) 0.071(3) Uani 1 1 d . . .
H27 H -0.0010 0.0838 0.6039 0.085 Uiso 1 1 calc R . .
C28 C 0.0548(3) 0.1459(5) 0.5270(3) 0.0492(16) Uani 1 1 d . . .
H28 H 0.0560 0.0826 0.4962 0.059 Uiso 1 1 calc R . .
N5 N 0.17855(18) 0.1540(3) 0.2140(2) 0.0185(7) Uani 1 1 d . . .
C51 C 0.1770(2) 0.1437(3) 0.1270(2) 0.0188(8) Uani 1 1 d . . .
C52 C 0.1960(2) 0.0461(3) 0.0999(2) 0.0203(8) Uani 1 1 d . . .
C53 C 0.1947(2) 0.0371(3) 0.0156(2) 0.0220(8) Uani 1 1 d . . .
H53 H 0.2071 -0.0288 -0.0045 0.026 Uiso 1 1 calc R . .
C54 C 0.1755(2) 0.1232(3) -0.0398(3) 0.0216(8) Uani 1 1 d . . .
C55 C 0.1583(2) 0.2186(3) -0.0097(3) 0.0237(9) Uani 1 1 d . . .
H55 H 0.1461 0.2776 -0.0469 0.028 Uiso 1 1 calc R . .
C56 C 0.1584(2) 0.2311(3) 0.0735(3) 0.0211(8) Uani 1 1 d . . .
C57 C 0.2165(2) -0.0486(3) 0.1583(3) 0.0260(9) Uani 1 1 d . . .
H57A H 0.2289 -0.1088 0.1278 0.039 Uiso 1 1 calc R . .
H57B H 0.1756 -0.0680 0.1788 0.039 Uiso 1 1 calc R . .
H57C H 0.2583 -0.0303 0.2063 0.039 Uiso 1 1 calc R . .
C58 C 0.1712(3) 0.1105(4) -0.1319(3) 0.0292(10) Uani 1 1 d . . .
H58A H 0.1235 0.0827 -0.1631 0.044 Uiso 1 1 calc R . .
H58B H 0.2087 0.0609 -0.1370 0.044 Uiso 1 1 calc R . .
H58C H 0.1786 0.1798 -0.1552 0.044 Uiso 1 1 calc R . .
C59 C 0.1374(3) 0.3375(3) 0.1028(3) 0.0297(10) Uani 1 1 d . . .
H59A H 0.0850 0.3393 0.0939 0.045 Uiso 1 1 calc R . .
H59B H 0.1510 0.3949 0.0705 0.045 Uiso 1 1 calc R . .
H59C H 0.1627 0.3470 0.1629 0.045 Uiso 1 1 calc R . .
O30 O 1.0000 0.5110(3) 0.2500 0.0278(9) Uani 1 2 d S . .
C31 C 0.9451(3) 0.4487(4) 0.1948(3) 0.0323(10) Uani 1 1 d . . .
H31A H 0.9208 0.4043 0.2275 0.039 Uiso 1 1 calc R . .
H31B H 0.9663 0.4013 0.1608 0.039 Uiso 1 1 calc R . .
C32 C 0.8915(3) 0.5236(4) 0.1380(3) 0.0380(11) Uani 1 1 d . . .
H32A H 0.8742 0.5744 0.1725 0.057 Uiso 1 1 calc R . .
H32B H 0.8504 0.4829 0.1028 0.057 Uiso 1 1 calc R . .
H32C H 0.9149 0.5622 0.1020 0.057 Uiso 1 1 calc R . .

loop_
_atom_site_aniso_label
_atom_site_aniso_U_11
_atom_site_aniso_U_22
_atom_site_aniso_U_33
_atom_site_aniso_U_23
_atom_site_aniso_U_13
_atom_site_aniso_U_12
Ag 0.01769(16) 0.02562(16) 0.01135(14) -0.00132(11) 0.00104(10) -0.00062(12)
C1 0.0167(19) 0.0229(19) 0.0131(18) -0.0013(15) 0.0002(15) 0.0006(16)
N2 0.0189(17) 0.0231(17) 0.0115(15) -0.0016(13) 0.0025(13) 0.0033(13)
C3 0.0186(19) 0.024(2) 0.0162(18) -0.0001(15) 0.0018(15) 0.0008(16)
C4 0.0175(19) 0.0212(19) 0.0165(18) -0.0020(16) 0.0012(15) -0.0033(16)
N21 0.0159(16) 0.0278(18) 0.0148(16) -0.0033(13) 0.0048(13) 0.0016(13)
C22 0.018(2) 0.035(2) 0.0135(18) -0.0002(17) -0.0018(15) 0.0111(18)
O22 0.0230(16) 0.0353(17) 0.0230(15) -0.0098(13) -0.0025(13) 0.0046(13)
C23 0.023(2) 0.066(3) 0.0102(19) -0.003(2) -0.0022(17) 0.015(2)
C24 0.025(3) 0.100(5) 0.032(3) -0.030(3) -0.005(2) 0.014(3)
C25 0.022(3) 0.204(11) 0.043(4) -0.071(5) -0.002(3) 0.023(4)
C26 0.034(4) 0.237(12) 0.014(3) -0.005(5) 0.009(3) 0.034(5)
C27 0.038(3) 0.151(8) 0.029(3) 0.035(4) 0.016(3) 0.036(4)
C28 0.035(3) 0.092(5) 0.022(2) 0.020(3) 0.010(2) 0.030(3)
N5 0.0184(16) 0.0240(17) 0.0121(15) -0.0026(13) 0.0027(13) -0.0021(14)
C51 0.0165(18) 0.027(2) 0.0115(18) -0.0004(15) 0.0017(15) -0.0031(16)
C52 0.0176(19) 0.026(2) 0.0145(18) -0.0027(16) 0.0010(15) -0.0025(16)
C53 0.024(2) 0.022(2) 0.0181(19) -0.0063(16) 0.0043(16) -0.0021(16)
C54 0.021(2) 0.030(2) 0.0138(19) -0.0006(16) 0.0052(16) -0.0040(17)
C55 0.024(2) 0.028(2) 0.018(2) 0.0058(17) 0.0047(17) 0.0005(17)
C56 0.023(2) 0.023(2) 0.0165(19) 0.0003(16) 0.0036(16) -0.0024(16)
C57 0.035(2) 0.023(2) 0.0183(19) -0.0004(16) 0.0050(18) 0.0017(18)
C58 0.039(3) 0.033(2) 0.016(2) 0.0007(18) 0.0095(19) -0.001(2)
C59 0.038(3) 0.028(2) 0.023(2) -0.0012(18) 0.0091(19) 0.003(2)
O30 0.032(2) 0.023(2) 0.021(2) 0.000 -0.0042(18) 0.000
C31 0.031(3) 0.028(2) 0.031(2) -0.0006(19) -0.002(2) -0.0034(19)
C32 0.033(3) 0.036(3) 0.035(3) 0.006(2) -0.005(2) 0.004(2)

loop_
_geom_bond_atom_site_label_1
_geom_bond_atom_site_label_2
_geom_bond_site_symmetry_1
_geom_bond_site_symmetry_2
_geom_bond_distance
_geom_bond_publ_flag
Ag C1 . . 2.081(4) y
Ag N21 . 2 2.130(3) y
Ag Ag . 2 2.7819(5) y
C1 N5 . . 1.347(5) y
C1 N2 . . 1.361(5) y
N2 C3 . . 1.383(5) y
N2 N21 . . 1.416(4) y
C3 C4 . . 1.355(6) y
C3 H3 . . 0.95 ?
C4 N5 . . 1.385(5) y
C4 H4 . . 0.95 ?
N21 C22 . . 1.364(5) y
N21 Ag . 2 2.130(3) y
C22 O22 . . 1.233(5) y
C22 C23 . . 1.508(6) y
C23 C28 . . 1.381(8) y
C23 C24 . . 1.388(7) y
C24 C25 . . 1.386(9) y
C24 H24 . . 0.95 ?
C25 C26 . . 1.370(13) y
C25 H25 . . 0.95 ?
C26 C27 . . 1.378(12) y
C26 H26 . . 0.95 ?
C27 C28 . . 1.408(7) y
C27 H27 . . 0.95 ?
C28 H28 . . 0.95 ?
N5 C51 . . 1.441(5) y
C51 C56 . . 1.392(5) y
C51 C52 . . 1.394(6) y
C52 C53 . . 1.397(5) y
C52 C57 . . 1.513(5) y
C53 C54 . . 1.398(6) y
C53 H53 . . 0.95 ?
C54 C55 . . 1.377(6) y
C54 C58 . . 1.515(5) y
C55 C56 . . 1.391(5) y
C55 H55 . . 0.95 ?
C56 C59 . . 1.520(5) y
C57 H57a . . 0.98 ?
C57 H57b . . 0.98 ?
C57 H57c . . 0.98 ?
C58 H58a . . 0.98 ?
C58 H58b . . 0.98 ?
C58 H58c . . 0.98 ?
C59 H59a . . 0.98 ?
C59 H59b . . 0.98 ?
C59 H59c . . 0.98 ?
O30 C31 . . 1.415(5) y
O30 C31 . 2_755 1.415(5) y
C31 C32 . . 1.508(6) y
C31 H31a . . 0.99 ?
C31 H31b . . 0.99 ?
C32 H32a . . 0.98 ?
C32 H32b . . 0.98 ?
C32 H32c . . 0.98 ?
